data_4330031
loop_
_publ_author_name
'A. R. Ramya'
'Debajit Sharma'
'Srinivasan Natarajan'
'M. L. P. Reddy'

_publ_section_title
;
 Highly Luminescent and Thermally Stable Lanthanide Coordination Polymers
 Designed from 4-(Dipyridin-2-yl)aminobenzoate: Efficient Energy Transfer
 from Tb3+ to Eu3+ in a Mixed Lanthanide Coordination Compound
;
_journal_name_full 'Inorganic Chemistry'
_journal_page_first 8818
_journal_page_last 8826
_journal_paper_doi 10.1021/ic300654e
_journal_volume 51
_journal_year 2012
_chemical_formula_moiety 'C51 H40 Eu N9 O8'
_chemical_formula_sum 'C51 H40 Eu N9 O8'
_chemical_formula_weight 1058.88
_space_group_IT_number 15
_symmetry_cell_setting monoclinic
_symmetry_space_group_name_Hall '-C 2yc'
_symmetry_space_group_name_H-M 'C 1 2/c 1'
_atom_sites_solution_hydrogens geom
_atom_sites_solution_primary direct
_atom_sites_solution_secondary difmap
_audit_creation_method SHELXL-97
_cell_angle_alpha 90.00
_cell_angle_beta 102.8620(10)
_cell_angle_gamma 90.00
_cell_formula_units_Z 4
_cell_length_a 30.2598(9)
_cell_length_b 14.9444(4)
_cell_length_c 10.2439(3)
_cell_measurement_reflns_used 5122
_cell_measurement_temperature 296(2)
_cell_measurement_theta_max 27.51
_cell_measurement_theta_min 2.42
_cell_volume 4516.2(2)
_computing_cell_refinement 'SAINT (Bruker, 2000)'
_computing_data_collection 'SMART (Bruker, 2000)'
_computing_data_reduction SAINT
_computing_molecular_graphics 'Ortep-3 for Windows (Farrugia, 1999) and CAMERON (Watkin et al., 1993)'
_computing_publication_material 'SHELXL-97 (Sheldrick, 1997)'
_computing_structure_refinement 'SHELXL-97 (Sheldrick, 1997)'
_computing_structure_solution 'SIR92 (Altomare et al., 1993)'
_diffrn_ambient_temperature 296(2)
_diffrn_measured_fraction_theta_full 0.988
_diffrn_measured_fraction_theta_max 0.988
_diffrn_measurement_device_type 'Bruker Smart CCD area detector'
_diffrn_measurement_method '\f and \w scans'
_diffrn_radiation_monochromator graphite
_diffrn_radiation_source 'fine-focus sealed tube'
_diffrn_radiation_type MoK\a
_diffrn_radiation_wavelength 0.71073
_diffrn_reflns_av_R_equivalents 0.0295
_diffrn_reflns_av_sigmaI/netI 0.0193
_diffrn_reflns_limit_h_max 36
_diffrn_reflns_limit_h_min -39
_diffrn_reflns_limit_k_max 19
_diffrn_reflns_limit_k_min -19
_diffrn_reflns_limit_l_max 12
_diffrn_reflns_limit_l_min -13
_diffrn_reflns_number 34042
_diffrn_reflns_theta_full 27.51
_diffrn_reflns_theta_max 27.51
_diffrn_reflns_theta_min 2.42
_exptl_absorpt_coefficient_mu 1.457
_exptl_absorpt_correction_T_max 0.9576
_exptl_absorpt_correction_T_min 0.8446
_exptl_absorpt_correction_type multi-scan
_exptl_absorpt_process_details '(SADABS; Sheldrick, 1996)'
_exptl_crystal_colour block
_exptl_crystal_density_diffrn 1.557
_exptl_crystal_description colorless
_exptl_crystal_F_000 2144
_exptl_crystal_size_max 0.12
_exptl_crystal_size_mid 0.04
_exptl_crystal_size_min 0.03
_refine_diff_density_max 0.276
_refine_diff_density_min -0.356
_refine_diff_density_rms 0.051
_refine_ls_extinction_method none
_refine_ls_goodness_of_fit_ref 1.039
_refine_ls_hydrogen_treatment mixed
_refine_ls_matrix_type full
_refine_ls_number_parameters 322
_refine_ls_number_reflns 5122
_refine_ls_number_restraints 0
_refine_ls_restrained_S_all 1.039
_refine_ls_R_factor_all 0.0226
_refine_ls_R_factor_gt 0.0178
_refine_ls_shift/su_max 0.003
_refine_ls_shift/su_mean 0.000
_refine_ls_structure_factor_coef Fsqd
_refine_ls_weighting_details 'calc w=1/[\s^2^(Fo^2^)+(0.0228P)^2^+3.4100P] where P=(Fo^2^+2Fc^2^)/3'
_refine_ls_weighting_scheme calc
_refine_ls_wR_factor_gt 0.0448
_refine_ls_wR_factor_ref 0.0475
_reflns_number_gt 4371
_reflns_number_total 5122
_reflns_threshold_expression >2sigma(I)
_cod_data_source_file ic300654e_si_002.cif
_cod_data_source_block CompoundI
_cod_database_code 4330031

loop_
_symmetry_equiv_pos_as_xyz
'x, y, z'
'-x, y, -z+1/2'
'x+1/2, y+1/2, z'
'-x+1/2, y+1/2, -z+1/2'
'-x, -y, -z'
'x, -y, z-1/2'
'-x+1/2, -y+1/2, -z'
'x+1/2, -y+1/2, z-1/2'

loop_
_atom_site_label
_atom_site_type_symbol
_atom_site_fract_x
_atom_site_fract_y
_atom_site_fract_z
_atom_site_U_iso_or_equiv
_atom_site_adp_type
_atom_site_occupancy
_atom_site_symmetry_multiplicity
_atom_site_calc_flag
_atom_site_refinement_flags
H41 H 0.4774(8) 1.1379(16) 0.538(2) 0.052(8) Uiso 1 1 d .
H42 H 0.4907(8) 1.1939(17) 0.630(2) 0.057(7) Uiso 1 1 d .
Eu1 Eu 0.5000 1.001074(6) 0.7500 0.01831(4) Uani 1 2 d S
O1 O 0.44480(4) 1.03426(10) 1.06202(12) 0.0392(3) Uani 1 1 d .
O2 O 0.43732(4) 1.02355(9) 0.84319(13) 0.0350(3) Uani 1 1 d .
O3 O 0.52145(5) 0.84972(7) 0.67651(13) 0.0365(3) Uani 1 1 d .
O4 O 0.48013(5) 1.14127(9) 0.60922(15) 0.0355(3) Uani 1 1 d .
N1 N 0.23605(5) 1.14652(10) 0.85317(16) 0.0323(3) Uani 1 1 d .
N2 N 0.18251(6) 1.22128(11) 0.68868(17) 0.0466(4) Uani 1 1 d .
N3 N 0.21986(5) 1.03550(11) 0.99194(16) 0.0379(4) Uani 1 1 d .
N4 N 0.5000 0.42397(13) 0.7500 0.0390(5) Uani 1 2 d S
N5 N 0.46162(6) 0.30054(10) 0.80879(18) 0.0436(4) Uani 1 1 d .
C1 C 0.42198(5) 1.03837(10) 0.94503(16) 0.0230(3) Uani 1 1 d .
C2 C 0.37308(5) 1.06484(10) 0.92345(15) 0.0211(3) Uani 1 1 d .
C3 C 0.35478(5) 1.09320(10) 1.02958(15) 0.0251(3) Uani 1 1 d .
H3 H 0.3730 1.0953 1.1156 0.030 Uiso 1 1 calc R
C4 C 0.30973(5) 1.11836(11) 1.00813(16) 0.0285(3) Uani 1 1 d .
H4 H 0.2978 1.1372 1.0797 0.034 Uiso 1 1 calc R
C5 C 0.28227(5) 1.11563(11) 0.88016(17) 0.0272(3) Uani 1 1 d .
C6 C 0.30023(6) 1.08679(12) 0.77412(17) 0.0310(4) Uani 1 1 d .
H6 H 0.2819 1.0840 0.6883 0.037 Uiso 1 1 calc R
C7 C 0.34535(5) 1.06219(11) 0.79558(16) 0.0272(3) Uani 1 1 d .
H7 H 0.3572 1.0437 0.7238 0.033 Uiso 1 1 calc R
C8 C 0.22469(6) 1.21865(11) 0.76166(17) 0.0318(4) Uani 1 1 d .
C9 C 0.25690(7) 1.28364(13) 0.7534(2) 0.0392(4) Uani 1 1 d .
H9 H 0.2862 1.2795 0.8055 0.047 Uiso 1 1 calc R
C10 C 0.24457(9) 1.35377(15) 0.6671(2) 0.0534(6) Uani 1 1 d .
H10 H 0.2657 1.3972 0.6583 0.064 Uiso 1 1 calc R
C11 C 0.20091(10) 1.35963(16) 0.5936(2) 0.0614(7) Uani 1 1 d .
H11 H 0.1917 1.4075 0.5359 0.074 Uiso 1 1 calc R
C12 C 0.17141(9) 1.29340(17) 0.6074(2) 0.0614(7) Uani 1 1 d .
H12 H 0.1417 1.2978 0.5580 0.074 Uiso 1 1 calc R
C13 C 0.20562(6) 1.10972(11) 0.92446(18) 0.0310(4) Uani 1 1 d .
C14 C 0.16375(6) 1.14912(14) 0.9274(2) 0.0436(5) Uani 1 1 d .
H14 H 0.1539 1.2003 0.8777 0.052 Uiso 1 1 calc R
C15 C 0.13763(7) 1.10985(16) 1.0060(2) 0.0533(6) Uani 1 1 d .
H15 H 0.1096 1.1342 1.0091 0.064 Uiso 1 1 calc R
C16 C 0.15286(7) 1.03506(19) 1.0794(2) 0.0545(6) Uani 1 1 d .
H16 H 0.1360 1.0087 1.1348 0.065 Uiso 1 1 calc R
C17 C 0.19367(8) 1.00041(13) 1.0685(3) 0.0482(6) Uani 1 1 d .
H17 H 0.2039 0.9492 1.1174 0.058 Uiso 1 1 calc R
C18 C 0.5000 0.80819(15) 0.7500 0.0316(5) Uani 1 2 d S
C19 C 0.5000 0.70734(15) 0.7500 0.0343(6) Uani 1 2 d S
C20 C 0.52338(8) 0.65989(12) 0.6707(2) 0.0447(5) Uani 1 1 d .
H20 H 0.5394 0.6907 0.6173 0.054 Uiso 1 1 calc R
C21 C 0.52321(8) 0.56691(12) 0.6699(2) 0.0459(5) Uani 1 1 d .
H21 H 0.5388 0.5361 0.6153 0.055 Uiso 1 1 calc R
C22 C 0.5000 0.51999(16) 0.7500 0.0367(6) Uani 1 2 d S
C23 C 0.45930(6) 0.37670(11) 0.73980(19) 0.0344(4) Uani 1 1 d .
C24 C 0.41932(7) 0.40774(14) 0.6606(2) 0.0508(5) Uani 1 1 d .
H24 H 0.4187 0.4614 0.6142 0.061 Uiso 1 1 calc R
C25 C 0.38038(8) 0.35819(16) 0.6510(3) 0.0614(6) Uani 1 1 d .
H25 H 0.3531 0.3780 0.5980 0.074 Uiso 1 1 calc R
C26 C 0.38232(8) 0.27976(14) 0.7199(3) 0.0581(6) Uani 1 1 d .
H26 H 0.3565 0.2450 0.7152 0.070 Uiso 1 1 calc R
C27 C 0.42309(8) 0.25389(13) 0.7959(3) 0.0550(6) Uani 1 1 d .
H27 H 0.4243 0.2000 0.8420 0.066 Uiso 1 1 calc R

loop_
_atom_site_aniso_label
_atom_site_aniso_U_11
_atom_site_aniso_U_22
_atom_site_aniso_U_33
_atom_site_aniso_U_23
_atom_site_aniso_U_13
_atom_site_aniso_U_12
Eu1 0.01794(6) 0.01865(6) 0.01949(6) 0.000 0.00664(4) 0.000
O1 0.0295(7) 0.0509(8) 0.0337(7) 0.0069(6) -0.0006(5) 0.0111(6)
O2 0.0272(7) 0.0423(7) 0.0401(7) -0.0039(6) 0.0171(6) 0.0051(5)
O3 0.0524(8) 0.0205(6) 0.0424(7) -0.0002(5) 0.0233(6) -0.0011(5)
O4 0.0510(8) 0.0269(7) 0.0295(7) 0.0031(5) 0.0107(6) 0.0006(6)
N1 0.0210(7) 0.0321(8) 0.0454(9) 0.0059(6) 0.0105(6) 0.0061(6)
N2 0.0382(9) 0.0428(9) 0.0522(10) -0.0038(8) -0.0038(8) 0.0093(7)
N3 0.0293(8) 0.0353(8) 0.0497(10) 0.0033(7) 0.0103(7) -0.0018(7)
N4 0.0390(12) 0.0154(10) 0.0636(15) 0.000 0.0137(11) 0.000
N5 0.0444(10) 0.0256(8) 0.0654(11) 0.0109(7) 0.0218(8) 0.0044(7)
C1 0.0225(8) 0.0159(7) 0.0312(8) 0.0027(6) 0.0075(6) 0.0002(6)
C2 0.0205(7) 0.0193(7) 0.0247(7) 0.0013(6) 0.0079(6) 0.0010(6)
C3 0.0256(8) 0.0286(8) 0.0219(7) 0.0003(6) 0.0067(6) 0.0010(6)
C4 0.0281(9) 0.0308(9) 0.0297(8) -0.0040(7) 0.0132(7) 0.0025(7)
C5 0.0214(8) 0.0255(8) 0.0360(9) 0.0025(7) 0.0091(7) 0.0028(6)
C6 0.0255(9) 0.0402(10) 0.0260(8) -0.0007(7) 0.0028(7) 0.0026(7)
C7 0.0262(8) 0.0329(9) 0.0242(8) -0.0040(6) 0.0094(6) 0.0020(7)
C8 0.0328(9) 0.0287(9) 0.0342(9) -0.0035(7) 0.0081(7) 0.0085(7)
C9 0.0423(11) 0.0343(10) 0.0432(11) -0.0003(8) 0.0146(9) 0.0009(8)
C10 0.0751(17) 0.0374(11) 0.0544(13) 0.0055(10) 0.0285(12) 0.0045(11)
C11 0.099(2) 0.0439(13) 0.0422(12) 0.0096(10) 0.0166(13) 0.0253(13)
C12 0.0649(15) 0.0602(15) 0.0489(13) -0.0024(11) -0.0095(11) 0.0298(13)
C13 0.0240(8) 0.0311(9) 0.0388(9) -0.0062(7) 0.0086(7) -0.0017(7)
C14 0.0288(10) 0.0407(11) 0.0641(13) -0.0051(9) 0.0165(9) 0.0047(8)
C15 0.0290(10) 0.0635(15) 0.0724(15) -0.0164(12) 0.0225(10) -0.0032(10)
C16 0.0411(12) 0.0716(15) 0.0565(14) -0.0071(12) 0.0229(10) -0.0190(12)
C17 0.0389(12) 0.0514(13) 0.0544(14) 0.0097(9) 0.0104(10) -0.0106(9)
C18 0.0415(14) 0.0181(11) 0.0359(13) 0.000 0.0102(11) 0.000
C19 0.0462(15) 0.0187(11) 0.0403(14) 0.000 0.0147(12) 0.000
C20 0.0629(13) 0.0225(9) 0.0572(13) 0.0034(8) 0.0319(11) 0.0010(9)
C21 0.0641(14) 0.0227(9) 0.0597(13) -0.0029(8) 0.0330(11) 0.0043(9)
C22 0.0453(16) 0.0154(11) 0.0499(16) 0.000 0.0118(13) 0.000
C23 0.0414(10) 0.0197(8) 0.0432(10) -0.0023(7) 0.0120(8) 0.0010(7)
C24 0.0502(13) 0.0339(10) 0.0638(14) 0.0104(9) 0.0032(10) -0.0005(9)
C25 0.0424(13) 0.0554(14) 0.0806(17) 0.0034(12) 0.0015(11) -0.0022(10)
C26 0.0467(13) 0.0370(12) 0.0961(19) -0.0066(11) 0.0278(13) -0.0073(10)
C27 0.0540(14) 0.0270(10) 0.0941(18) 0.0116(10) 0.0378(13) 0.0019(9)

loop_
_atom_type_symbol
_atom_type_description
_atom_type_scat_dispersion_real
_atom_type_scat_dispersion_imag
_atom_type_scat_source
C C 0.0033 0.0016 'International Tables Vol C Tables 4.2.6.8 and 6.1.1.4'
H H 0.0000 0.0000 'International Tables Vol C Tables 4.2.6.8 and 6.1.1.4'
N N 0.0061 0.0033 'International Tables Vol C Tables 4.2.6.8 and 6.1.1.4'
O O 0.0106 0.0060 'International Tables Vol C Tables 4.2.6.8 and 6.1.1.4'
Eu Eu -0.1578 3.6682 'International Tables Vol C Tables 4.2.6.8 and 6.1.1.4'

loop_
_geom_angle_atom_site_label_1
_geom_angle_atom_site_label_2
_geom_angle_atom_site_label_3
_geom_angle
_geom_angle_site_symmetry_1
_geom_angle_site_symmetry_3
O1 Eu1 O1 153.60(7) 6_575 5_677
O1 Eu1 O2 82.59(5) 6_575 .
O1 Eu1 O2 101.23(5) 5_677 .
O1 Eu1 O2 101.23(5) 6_575 2_656
O1 Eu1 O2 82.59(5) 5_677 2_656
O2 Eu1 O2 163.42(7) . 2_656
O1 Eu1 O3 74.45(5) 6_575 .
O1 Eu1 O3 81.79(5) 5_677 .
O2 Eu1 O3 122.71(4) . .
O2 Eu1 O3 73.68(4) 2_656 .
O1 Eu1 O3 81.79(5) 6_575 2_656
O1 Eu1 O3 74.45(5) 5_677 2_656
O2 Eu1 O3 73.68(4) . 2_656
O2 Eu1 O3 122.71(4) 2_656 2_656
O3 Eu1 O3 51.79(6) . 2_656
O1 Eu1 O4 134.22(5) 6_575 2_656
O1 Eu1 O4 71.31(5) 5_677 2_656
O2 Eu1 O4 76.09(5) . 2_656
O2 Eu1 O4 90.14(5) 2_656 2_656
O3 Eu1 O4 150.25(5) . 2_656
O3 Eu1 O4 128.07(4) 2_656 2_656
O1 Eu1 O4 71.31(5) 6_575 .
O1 Eu1 O4 134.22(5) 5_677 .
O2 Eu1 O4 90.14(5) . .
O2 Eu1 O4 76.09(5) 2_656 .
O3 Eu1 O4 128.07(4) . .
O3 Eu1 O4 150.25(5) 2_656 .
O4 Eu1 O4 68.77(7) 2_656 .
O1 Eu1 C18 76.80(4) 6_575 .
O1 Eu1 C18 76.80(4) 5_677 .
O2 Eu1 C18 98.29(3) . .
O2 Eu1 C18 98.29(3) 2_656 .
O3 Eu1 C18 25.90(3) . .
O3 Eu1 C18 25.90(3) 2_656 .
O4 Eu1 C18 145.62(4) 2_656 .
O4 Eu1 C18 145.62(4) . .
C1 O1 Eu1 163.06(12) . 5_677
C1 O2 Eu1 148.58(11) . .
C18 O3 Eu1 93.58(11) . .
C13 N1 C8 123.29(14) . .
C13 N1 C5 119.64(14) . .
C8 N1 C5 116.89(14) . .
C8 N2 C12 116.37(19) . .
C13 N3 C17 117.80(17) . .
C23 N4 C23 119.6(2) . 2_656
C23 N4 C22 120.22(10) . .
C23 N4 C22 120.22(10) 2_656 .
C23 N5 C27 116.73(18) . .
O1 C1 O2 124.36(15) . .
O1 C1 C2 118.21(14) . .
O2 C1 C2 117.41(14) . .
C7 C2 C3 118.88(14) . .
C7 C2 C1 120.02(14) . .
C3 C2 C1 121.09(13) . .
C4 C3 C2 120.54(14) . .
C3 C4 C5 120.23(15) . .
C6 C5 C4 119.50(15) . .
C6 C5 N1 118.84(15) . .
C4 C5 N1 121.58(15) . .
C7 C6 C5 120.20(15) . .
C6 C7 C2 120.64(15) . .
N2 C8 C9 122.90(18) . .
N2 C8 N1 117.08(17) . .
C9 C8 N1 120.01(17) . .
C10 C9 C8 118.7(2) . .
C9 C10 C11 119.7(2) . .
C12 C11 C10 118.1(2) . .
N2 C12 C11 124.2(2) . .
N3 C13 C14 121.97(17) . .
N3 C13 N1 115.00(15) . .
C14 C13 N1 123.01(17) . .
C15 C14 C13 118.13(19) . .
C16 C15 C14 120.1(2) . .
C17 C16 C15 117.7(2) . .
N3 C17 C16 124.2(2) . .
O3 C18 O3 121.1(2) 2_656 .
O3 C18 C19 119.47(10) 2_656 .
O3 C18 C19 119.47(10) . .
O3 C18 Eu1 60.53(10) 2_656 .
O3 C18 Eu1 60.53(10) . .
C19 C18 Eu1 180.0 . .
C20 C19 C20 118.4(2) 2_656 .
C20 C19 C18 120.79(11) 2_656 .
C20 C19 C18 120.79(11) . .
C19 C20 C21 120.91(19) . .
C22 C21 C20 120.33(19) . .
C21 C22 C21 119.1(2) 2_656 .
C21 C22 N4 120.45(12) 2_656 .
C21 C22 N4 120.45(12) . .
N5 C23 C24 122.35(18) . .
N5 C23 N4 116.64(16) . .
C24 C23 N4 121.00(16) . .
C25 C24 C23 119.09(19) . .
C26 C25 C24 119.2(2) . .
C27 C26 C25 118.0(2) . .
N5 C27 C26 124.6(2) . .

loop_
_geom_bond_atom_site_label_1
_geom_bond_atom_site_label_2
_geom_bond_distance
_geom_bond_site_symmetry_2
Eu1 O1 2.3119(11) 6_575
Eu1 O1 2.3119(11) 5_677
Eu1 O2 2.3297(12) .
Eu1 O2 2.3297(12) 2_656
Eu1 O3 2.5144(11) .
Eu1 O3 2.5144(11) 2_656
Eu1 O4 2.5386(13) 2_656
Eu1 O4 2.5386(13) .
Eu1 C18 2.883(2) .
O1 C1 1.2443(19) .
O1 Eu1 2.3119(11) 5_677
O2 C1 1.252(2) .
O3 C18 1.2614(16) .
N1 C13 1.408(2) .
N1 C8 1.420(2) .
N1 C5 1.440(2) .
N2 C8 1.328(2) .
N2 C12 1.358(3) .
N3 C13 1.327(2) .
N3 C17 1.340(3) .
N4 C23 1.403(2) .
N4 C23 1.403(2) 2_656
N4 C22 1.435(3) .
N5 C23 1.333(2) .
N5 C27 1.340(3) .
C1 C2 1.500(2) .
C2 C7 1.390(2) .
C2 C3 1.392(2) .
C3 C4 1.384(2) .
C4 C5 1.388(2) .
C5 C6 1.387(2) .
C6 C7 1.383(2) .
C8 C9 1.392(3) .
C9 C10 1.369(3) .
C10 C11 1.370(3) .
C11 C12 1.361(4) .
C13 C14 1.403(2) .
C14 C15 1.379(3) .
C15 C16 1.368(4) .
C16 C17 1.366(3) .
C18 O3 1.2614(16) 2_656
C18 C19 1.507(3) .
C19 C20 1.385(2) 2_656
C19 C20 1.385(2) .
C20 C21 1.390(3) .
C21 C22 1.384(2) .
C22 C21 1.384(2) 2_656
C23 C24 1.378(3) .
C24 C25 1.377(3) .
C25 C26 1.363(3) .
C26 C27 1.360(3) .
